data_7121433
loop_
_publ_author_name
'Weselski, Marek'
'Ksi\;a\.zek, Maria'
'Rokosz, Dominika'
'Dreczko, Agnieszka'
'Kusz, Joachim'
'Bronisz, Robert'

_publ_section_title
;
 Double spin transition in a two dimensional Fe(ii) coordination network.
;
_journal_issue 31
_journal_name_full 'Chemical communications (Cambridge, England)'
_journal_page_first 3895
_journal_page_last 3898
_journal_paper_doi 10.1039/c8cc01621f
_journal_volume 54
_journal_year 2018
_chemical_formula_moiety
;
C28 H46 Fe N14, 2(Cl O4), 4(C2 H3 N)
;
_chemical_formula_sum 'C36 H58 Cl2 Fe N18 O8'
_chemical_formula_weight 997.75
_space_group_crystal_system triclinic
_space_group_IT_number 2
_space_group_name_Hall '-P 1'
_space_group_name_H-M_alt 'P -1'
_symmetry_space_group_name_Hall '-P 1'
_symmetry_space_group_name_H-M 'P -1'
_atom_sites_solution_hydrogens geom
_audit_creation_method SHELXL-2014/7
_audit_update_record
;
2017-09-20 deposited with the CCDC.
2018-03-22 downloaded from the CCDC.
;
_cell_angle_alpha 63.371(6)
_cell_angle_beta 90.780(5)
_cell_angle_gamma 63.371(6)
_cell_formula_units_Z 1
_cell_length_a 11.4674(7)
_cell_length_b 11.6318(7)
_cell_length_c 11.8386(7)
_cell_measurement_reflns_used 2766
_cell_measurement_temperature 130(1)
_cell_measurement_theta_max 30.2840
_cell_measurement_theta_min 3.9260
_cell_volume 1215.56(18)
_computing_cell_refinement 'CrysAlisPro 1.171.39.30aa (Rigaku OD, 2017)'
_computing_data_collection 'CrysAlisPro 1.171.39.30aa (Rigaku OD, 2017)'
_computing_data_reduction 'CrysAlisPro 1.171.39.30aa (Rigaku OD, 2017)'
_computing_structure_refinement 'SHELXL-2014/7 (Sheldrick, 2015)'
_computing_structure_solution 'SHELXS-2013 (Sheldrick, 2015)'
_diffrn_ambient_temperature 130(1)
_diffrn_detector_area_resol_mean 8.0388
_diffrn_measured_fraction_theta_full 0.820
_diffrn_measured_fraction_theta_max 0.796
_diffrn_measurement_device_type 'XtaLAB Synergy R, EosS2'
_diffrn_measurement_method '\f scans'
_diffrn_radiation_type MoK\a
_diffrn_radiation_wavelength 0.71073
_diffrn_reflns_av_R_equivalents 0.0053
_diffrn_reflns_av_unetI/netI 0.0337
_diffrn_reflns_Laue_measured_fraction_full 0.820
_diffrn_reflns_Laue_measured_fraction_max 0.796
_diffrn_reflns_limit_h_max 14
_diffrn_reflns_limit_h_min -11
_diffrn_reflns_limit_k_max 14
_diffrn_reflns_limit_k_min -4
_diffrn_reflns_limit_l_max 13
_diffrn_reflns_limit_l_min -10
_diffrn_reflns_number 4202
_diffrn_reflns_point_group_measured_fraction_full 0.820
_diffrn_reflns_point_group_measured_fraction_max 0.796
_diffrn_reflns_theta_full 25.242
_diffrn_reflns_theta_max 26.368
_diffrn_reflns_theta_min 3.371
_diffrn_source 'Enhance (Mo) X-ray Source'
_exptl_absorpt_coefficient_mu 0.486
_exptl_absorpt_correction_T_max 1.00000
_exptl_absorpt_correction_T_min 0.31102
_exptl_absorpt_correction_type multi-scan
_exptl_absorpt_process_details
;
CrysAlisPro 1.171.39.30aa (Rigaku Oxford Diffraction, 2017)
Empirical absorption correction using spherical harmonics,
 implemented in SCALE3 ABSPACK scaling algorithm.
;
_exptl_crystal_colour colourless
_exptl_crystal_density_diffrn 1.363
_exptl_crystal_description polyhedron
_exptl_crystal_F_000 524
_exptl_crystal_size_max 0.15
_exptl_crystal_size_mid 0.07
_exptl_crystal_size_min 0.03
_refine_diff_density_max 0.607
_refine_diff_density_min -0.411
_refine_diff_density_rms 0.067
_refine_ls_extinction_method none
_refine_ls_goodness_of_fit_ref 1.085
_refine_ls_hydrogen_treatment constr
_refine_ls_matrix_type full
_refine_ls_number_parameters 300
_refine_ls_number_reflns 3958
_refine_ls_number_restraints 0
_refine_ls_restrained_S_all 1.085
_refine_ls_R_factor_all 0.0554
_refine_ls_R_factor_gt 0.0503
_refine_ls_shift/su_max 0.000
_refine_ls_shift/su_mean 0.000
_refine_ls_structure_factor_coef Fsqd
_refine_ls_weighting_details 'w=1/[\s^2^(Fo^2^)+(0.0667P)^2^+1.5634P] where P=(Fo^2^+2Fc^2^)/3'
_refine_ls_weighting_scheme calc
_refine_ls_wR_factor_gt 0.1357
_refine_ls_wR_factor_ref 0.1421
_reflns_Friedel_coverage 0.000
_reflns_number_gt 3617
_reflns_number_total 3958
_reflns_threshold_expression 'I > 2\s(I)'
_cod_data_source_file c8cc01621f2.cif
_cod_data_source_block rb17_1a_12_130k
_cod_depositor_comments 'Adding full bibliography for 7121429--7121435.cif.'
_cod_original_cell_volume 1215.56(15)
_cod_database_code 7121433
_shelx_shelxl_version_number 2014/7
_shelx_space_group_comment
;
The symmetry employed for this shelxl refinement is uniquely defined
by the following loop, which should always be used as a source of
symmetry information in preference to the above space-group names.
They are only intended as comments.
;

loop_
_space_group_symop_operation_xyz
'x, y, z'
'-x, -y, -z'

loop_
_atom_site_label
_atom_site_type_symbol
_atom_site_fract_x
_atom_site_fract_y
_atom_site_fract_z
_atom_site_U_iso_or_equiv
_atom_site_adp_type
_atom_site_occupancy
_atom_site_site_symmetry_order
_atom_site_calc_flag
_atom_site_refinement_flags_posn
_atom_site_refinement_flags_adp
_atom_site_refinement_flags_occupancy
Fe1 Fe 0.5000 0.0000 0.0000 0.01917(19) Uani 1 2 d S . P
N1 N 0.6316(2) -0.4300(2) 0.3186(3) 0.0211(6) Uani 1 1 d . . .
N2 N 0.5853(2) -0.2834(3) 0.2635(3) 0.0238(6) Uani 1 1 d . . .
N3 N 0.5615(2) -0.2292(3) 0.1356(3) 0.0228(6) Uani 1 1 d . . .
C1 C 0.6716(3) -0.5227(3) 0.4620(3) 0.0249(7) Uani 1 1 d . . .
H1A H 0.6831 -0.4672 0.5006 0.030 Uiso 1 1 calc R U .
H1B H 0.7601 -0.6143 0.4902 0.030 Uiso 1 1 calc R U .
C2 C 0.5687(3) -0.5667(3) 0.5147(3) 0.0249(7) Uani 1 1 d . . .
H2A H 0.6046 -0.6353 0.6108 0.030 Uiso 1 1 calc R U .
H2B H 0.5568 -0.6215 0.4755 0.030 Uiso 1 1 calc R U .
C4 C 0.5941(3) -0.3414(3) 0.1100(3) 0.0225(7) Uani 1 1 d . . .
H4 H 0.5866 -0.3314 0.0257 0.027 Uiso 1 1 calc R U .
C5 C 0.6397(3) -0.4718(3) 0.2279(3) 0.0234(7) Uani 1 1 d . . .
C6 C 0.6954(3) -0.6294(3) 0.2607(3) 0.0301(8) Uani 1 1 d . . .
H6A H 0.6541 -0.6755 0.3263 0.036 Uiso 1 1 calc R U .
H6B H 0.7943 -0.6861 0.3009 0.036 Uiso 1 1 calc R U .
C7 C 0.6694(4) -0.6421(4) 0.1419(4) 0.0373(9) Uani 1 1 d . . .
H7A H 0.5720 -0.5984 0.1089 0.056 Uiso 1 1 calc R U .
H7B H 0.7170 -0.7475 0.1668 0.056 Uiso 1 1 calc R U .
H7C H 0.7026 -0.5885 0.0732 0.056 Uiso 1 1 calc R U .
N11 N 0.1236(2) 0.2133(3) 0.0706(3) 0.0230(6) Uani 1 1 d . . .
N12 N 0.2076(2) 0.1919(3) -0.0045(3) 0.0245(6) Uani 1 1 d . . .
N13 N 0.3263(2) 0.0773(3) 0.0768(3) 0.0239(6) Uani 1 1 d . . .
C11 C -0.0179(3) 0.3379(3) 0.0096(3) 0.0279(8) Uani 1 1 d . . .
H11A H -0.0788 0.3006 0.0471 0.034 Uiso 1 1 calc R U .
H11B H -0.0403 0.3753 -0.0857 0.034 Uiso 1 1 calc R U .
C12 C -0.0431(3) 0.4661(3) 0.0305(3) 0.0262(7) Uani 1 1 d . . .
H12A H -0.0224 0.4293 0.1257 0.031 Uiso 1 1 calc R U .
H12B H -0.1401 0.5444 -0.0089 0.031 Uiso 1 1 calc R U .
C14 C 0.3165(3) 0.0271(3) 0.2018(3) 0.0248(8) Uani 1 1 d . . .
H14 H 0.3881 -0.0545 0.2781 0.030 Uiso 1 1 calc R U .
C15 C 0.1860(3) 0.1139(3) 0.2000(3) 0.0230(7) Uani 1 1 d . . .
C16 C 0.1157(3) 0.1116(3) 0.3057(4) 0.0330(9) Uani 1 1 d . . .
H16A H 0.0179 0.1558 0.2692 0.040 Uiso 1 1 calc R U .
H16B H 0.1257 0.1737 0.3366 0.040 Uiso 1 1 calc R U .
C17 C 0.1718(4) -0.0451(4) 0.4209(4) 0.0359(8) Uani 1 1 d . . .
H17A H 0.1572 -0.1055 0.3917 0.054 Uiso 1 1 calc R U .
H17B H 0.1255 -0.0412 0.4891 0.054 Uiso 1 1 calc R U .
H17C H 0.2690 -0.0901 0.4563 0.054 Uiso 1 1 calc R U .
N23 N 0.6131(3) -0.0026(3) 0.1493(3) 0.0271(6) Uani 1 1 d . . .
C23 C 0.6537(3) -0.0245(3) 0.2492(4) 0.0296(8) Uani 1 1 d . . .
C231 C 0.7044(4) -0.0539(5) 0.3779(4) 0.0508(11) Uani 1 1 d . . .
H23A H 0.6462 0.0324 0.3868 0.076 Uiso 1 1 calc R U .
H23B H 0.7970 -0.0719 0.3883 0.076 Uiso 1 1 calc R U .
H23C H 0.7043 -0.1422 0.4456 0.076 Uiso 1 1 calc R U .
Cl1 Cl 0.35953(8) 0.33820(8) 0.29065(8) 0.0315(2) Uani 1 1 d . . .
O1 O 0.4632(3) 0.2334(3) 0.4118(3) 0.0515(7) Uani 1 1 d . . .
O2 O 0.4005(3) 0.2946(4) 0.1969(3) 0.0606(9) Uani 1 1 d . . .
O3 O 0.2363(3) 0.3414(4) 0.3076(3) 0.0633(9) Uani 1 1 d . . .
O4 O 0.3429(4) 0.4820(3) 0.2473(3) 0.0695(10) Uani 1 1 d . . .
C99 C 0.1299(4) 0.9301(4) -0.0598(5) 0.0459(10) Uani 1 1 d . . .
N99 N 0.0543(4) 1.0045(5) -0.1633(5) 0.0638(11) Uani 1 1 d . . .
C98 C 0.2237(4) 0.8356(4) 0.0695(4) 0.0462(10) Uani 1 1 d . . .
H98A H 0.1739 0.8453 0.1344 0.069 Uiso 1 1 calc R U .
H98B H 0.2904 0.8661 0.0710 0.069 Uiso 1 1 calc R U .
H98C H 0.2703 0.7314 0.0907 0.069 Uiso 1 1 calc R U .
N88 N 0.9509(4) -0.5790(5) 0.3747(4) 0.0597(11) Uani 1 1 d . . .
C89 C 0.9649(4) -0.4791(6) 0.3451(4) 0.0493(11) Uani 1 1 d . . .
C88 C 0.9859(5) -0.3544(5) 0.3083(4) 0.0619(13) Uani 1 1 d . . .
H88A H 0.9732 -0.3270 0.3762 0.093 Uiso 1 1 calc R U .
H88B H 0.9206 -0.2690 0.2246 0.093 Uiso 1 1 calc R U .
H88C H 1.0781 -0.3829 0.2993 0.093 Uiso 1 1 calc R U .

loop_
_atom_site_aniso_label
_atom_site_aniso_U_11
_atom_site_aniso_U_22
_atom_site_aniso_U_33
_atom_site_aniso_U_23
_atom_site_aniso_U_13
_atom_site_aniso_U_12
Fe1 0.0191(3) 0.0142(3) 0.0183(4) -0.0064(2) 0.0042(2) -0.0060(2)
N1 0.0212(12) 0.0167(11) 0.0193(15) -0.0061(10) 0.0068(11) -0.0081(9)
N2 0.0245(12) 0.0193(11) 0.0226(16) -0.0089(10) 0.0067(11) -0.0093(10)
N3 0.0222(12) 0.0196(11) 0.0215(16) -0.0087(10) 0.0058(11) -0.0086(10)
C1 0.0255(14) 0.0210(13) 0.0178(18) -0.0051(12) 0.0037(13) -0.0088(12)
C2 0.0264(16) 0.0193(13) 0.0212(18) -0.0071(12) 0.0074(13) -0.0089(12)
C4 0.0207(14) 0.0201(13) 0.0231(18) -0.0106(12) 0.0060(13) -0.0080(11)
C5 0.0187(13) 0.0209(13) 0.0262(19) -0.0104(12) 0.0070(13) -0.0083(11)
C6 0.0328(16) 0.0186(14) 0.032(2) -0.0108(13) 0.0096(15) -0.0101(12)
C7 0.045(2) 0.0295(16) 0.044(2) -0.0236(16) 0.0186(18) -0.0195(15)
N11 0.0210(12) 0.0184(11) 0.0241(16) -0.0100(11) 0.0042(12) -0.0068(10)
N12 0.0231(12) 0.0200(11) 0.0225(16) -0.0085(11) 0.0035(12) -0.0077(10)
N13 0.0248(13) 0.0182(11) 0.0238(18) -0.0102(11) 0.0045(11) -0.0077(10)
C11 0.0187(14) 0.0220(14) 0.033(2) -0.0113(13) 0.0030(14) -0.0061(12)
C12 0.0211(14) 0.0193(13) 0.0270(19) -0.0086(12) 0.0075(13) -0.0051(11)
C14 0.0261(15) 0.0187(13) 0.021(2) -0.0075(12) 0.0046(14) -0.0078(12)
C15 0.0262(15) 0.0190(13) 0.022(2) -0.0100(12) 0.0081(14) -0.0103(12)
C16 0.0324(17) 0.0263(15) 0.034(2) -0.0141(14) 0.0110(17) -0.0114(14)
C17 0.0373(18) 0.0291(16) 0.030(2) -0.0103(15) 0.0122(16) -0.0133(14)
N23 0.0263(13) 0.0220(12) 0.0263(17) -0.0096(11) 0.0042(12) -0.0101(10)
C23 0.0271(15) 0.0247(14) 0.034(2) -0.0144(14) 0.0048(15) -0.0113(13)
C231 0.051(2) 0.055(2) 0.038(2) -0.0283(19) -0.001(2) -0.0165(19)
Cl1 0.0299(4) 0.0283(4) 0.0324(5) -0.0142(3) 0.0071(4) -0.0131(3)
O1 0.0416(15) 0.0459(15) 0.0446(17) -0.0159(13) -0.0068(13) -0.0133(12)
O2 0.069(2) 0.072(2) 0.052(2) -0.0438(17) 0.0263(17) -0.0320(17)
O3 0.0324(14) 0.071(2) 0.070(2) -0.0252(17) 0.0170(15) -0.0253(14)
O4 0.084(2) 0.0303(14) 0.079(2) -0.0184(15) 0.0072(19) -0.0275(15)
C99 0.040(2) 0.042(2) 0.066(3) -0.034(2) 0.023(2) -0.0229(18)
N99 0.061(2) 0.066(2) 0.071(3) -0.038(2) 0.018(2) -0.033(2)
C98 0.038(2) 0.0397(19) 0.060(3) -0.0247(19) 0.0123(19) -0.0201(17)
N88 0.0413(19) 0.097(3) 0.054(3) -0.046(2) 0.0252(19) -0.038(2)
C89 0.0292(19) 0.074(3) 0.037(3) -0.034(2) 0.0082(18) -0.015(2)
C88 0.069(3) 0.051(2) 0.040(3) -0.024(2) -0.003(2) -0.011(2)

loop_
_atom_type_symbol
_atom_type_description
_atom_type_scat_dispersion_real
_atom_type_scat_dispersion_imag
_atom_type_scat_source
C C 0.0033 0.0016 'International Tables Vol C Tables 4.2.6.8 and 6.1.1.4'
H H 0.0000 0.0000 'International Tables Vol C Tables 4.2.6.8 and 6.1.1.4'
N N 0.0061 0.0033 'International Tables Vol C Tables 4.2.6.8 and 6.1.1.4'
O O 0.0106 0.0060 'International Tables Vol C Tables 4.2.6.8 and 6.1.1.4'
Cl Cl 0.1484 0.1585 'International Tables Vol C Tables 4.2.6.8 and 6.1.1.4'
Fe Fe 0.3463 0.8444 'International Tables Vol C Tables 4.2.6.8 and 6.1.1.4'

loop_
_geom_angle_atom_site_label_1
_geom_angle_atom_site_label_2
_geom_angle_atom_site_label_3
_geom_angle
_geom_angle_site_symmetry_1
_geom_angle_site_symmetry_3
N3 Fe1 N3 180.0 . 2_655
N3 Fe1 N23 91.15(9) . 2_655
N3 Fe1 N23 88.85(9) 2_655 2_655
N3 Fe1 N23 88.85(9) . .
N3 Fe1 N23 91.15(9) 2_655 .
N23 Fe1 N23 180.0 2_655 .
N3 Fe1 N13 90.99(9) . .
N3 Fe1 N13 89.01(9) 2_655 .
N23 Fe1 N13 93.37(10) 2_655 .
N23 Fe1 N13 86.63(10) . .
N3 Fe1 N13 89.01(9) . 2_655
N3 Fe1 N13 90.99(9) 2_655 2_655
N23 Fe1 N13 86.63(10) 2_655 2_655
N23 Fe1 N13 93.37(10) . 2_655
N13 Fe1 N13 180.0 . 2_655
N2 N1 C5 112.0(2) . .
N2 N1 C1 119.0(2) . .
C5 N1 C1 129.0(2) . .
N3 N2 N1 106.2(2) . .
N2 N3 C4 109.7(2) . .
N2 N3 Fe1 121.73(18) . .
C4 N3 Fe1 128.3(2) . .
N1 C1 C2 112.9(2) . .
N1 C1 H1A 109.0 . .
C2 C1 H1A 109.0 . .
N1 C1 H1B 109.0 . .
C2 C1 H1B 109.0 . .
H1A C1 H1B 107.8 . .
C1 C2 C2 113.1(3) . 2_646
C1 C2 H2A 109.0 . .
C2 C2 H2A 109.0 2_646 .
C1 C2 H2B 109.0 . .
C2 C2 H2B 109.0 2_646 .
H2A C2 H2B 107.8 . .
N3 C4 C5 108.0(3) . .
N3 C4 H4 126.0 . .
C5 C4 H4 126.0 . .
N1 C5 C4 104.2(2) . .
N1 C5 C6 123.9(3) . .
C4 C5 C6 131.8(3) . .
C5 C6 C7 112.9(3) . .
C5 C6 H6A 109.0 . .
C7 C6 H6A 109.0 . .
C5 C6 H6B 109.0 . .
C7 C6 H6B 109.0 . .
H6A C6 H6B 107.8 . .
C6 C7 H7A 109.5 . .
C6 C7 H7B 109.5 . .
H7A C7 H7B 109.5 . .
C6 C7 H7C 109.5 . .
H7A C7 H7C 109.5 . .
H7B C7 H7C 109.5 . .
N12 N11 C15 112.2(2) . .
N12 N11 C11 119.8(3) . .
C15 N11 C11 127.9(3) . .
N13 N12 N11 106.0(2) . .
N12 N13 C14 109.6(3) . .
N12 N13 Fe1 120.0(2) . .
C14 N13 Fe1 130.46(19) . .
N11 C11 C12 112.5(2) . .
N11 C11 H11A 109.1 . .
C12 C11 H11A 109.1 . .
N11 C11 H11B 109.1 . .
C12 C11 H11B 109.1 . .
H11A C11 H11B 107.8 . .
C11 C12 C12 112.0(3) . 2_565
C11 C12 H12A 109.2 . .
C12 C12 H12A 109.2 2_565 .
C11 C12 H12B 109.2 . .
C12 C12 H12B 109.2 2_565 .
H12A C12 H12B 107.9 . .
N13 C14 C15 108.6(3) . .
N13 C14 H14 125.7 . .
C15 C14 H14 125.7 . .
N11 C15 C14 103.6(3) . .
N11 C15 C16 123.5(3) . .
C14 C15 C16 132.9(3) . .
C15 C16 C17 112.2(3) . .
C15 C16 H16A 109.2 . .
C17 C16 H16A 109.2 . .
C15 C16 H16B 109.2 . .
C17 C16 H16B 109.2 . .
H16A C16 H16B 107.9 . .
C16 C17 H17A 109.5 . .
C16 C17 H17B 109.5 . .
H17A C17 H17B 109.5 . .
C16 C17 H17C 109.5 . .
H17A C17 H17C 109.5 . .
H17B C17 H17C 109.5 . .
C23 N23 Fe1 159.6(3) . .
N23 C23 C231 179.0(4) . .
C23 C231 H23A 109.5 . .
C23 C231 H23B 109.5 . .
H23A C231 H23B 109.5 . .
C23 C231 H23C 109.5 . .
H23A C231 H23C 109.5 . .
H23B C231 H23C 109.5 . .
O3 Cl1 O2 109.2(2) . .
O3 Cl1 O4 110.3(2) . .
O2 Cl1 O4 109.9(2) . .
O3 Cl1 O1 110.4(2) . .
O2 Cl1 O1 108.78(19) . .
O4 Cl1 O1 108.21(19) . .
N99 C99 C98 179.2(4) . .
C99 C98 H98A 109.5 . .
C99 C98 H98B 109.5 . .
H98A C98 H98B 109.5 . .
C99 C98 H98C 109.5 . .
H98A C98 H98C 109.5 . .
H98B C98 H98C 109.5 . .
N88 C89 C88 178.7(4) . .
C89 C88 H88A 109.5 . .
C89 C88 H88B 109.5 . .
H88A C88 H88B 109.5 . .
C89 C88 H88C 109.5 . .
H88A C88 H88C 109.5 . .
H88B C88 H88C 109.5 . .

loop_
_geom_bond_atom_site_label_1
_geom_bond_atom_site_label_2
_geom_bond_distance
_geom_bond_site_symmetry_2
Fe1 N3 2.152(2) .
Fe1 N3 2.152(2) 2_655
Fe1 N23 2.159(3) 2_655
Fe1 N23 2.159(3) .
Fe1 N13 2.186(3) .
Fe1 N13 2.186(3) 2_655
N1 N2 1.340(3) .
N1 C5 1.352(4) .
N1 C1 1.467(4) .
N2 N3 1.320(4) .
N3 C4 1.361(4) .
C1 C2 1.522(4) .
C1 H1A 0.9900 .
C1 H1B 0.9900 .
C2 C2 1.524(6) 2_646
C2 H2A 0.9900 .
C2 H2B 0.9900 .
C4 C5 1.376(4) .
C4 H4 0.9500 .
C5 C6 1.491(4) .
C6 C7 1.518(5) .
C6 H6A 0.9900 .
C6 H6B 0.9900 .
C7 H7A 0.9800 .
C7 H7B 0.9800 .
C7 H7C 0.9800 .
N11 N12 1.337(4) .
N11 C15 1.355(4) .
N11 C11 1.475(3) .
N12 N13 1.321(3) .
N13 C14 1.353(4) .
C11 C12 1.521(4) .
C11 H11A 0.9900 .
C11 H11B 0.9900 .
C12 C12 1.527(6) 2_565
C12 H12A 0.9900 .
C12 H12B 0.9900 .
C14 C15 1.373(4) .
C14 H14 0.9500 .
C15 C16 1.494(5) .
C16 C17 1.514(5) .
C16 H16A 0.9900 .
C16 H16B 0.9900 .
C17 H17A 0.9800 .
C17 H17B 0.9800 .
C17 H17C 0.9800 .
N23 C23 1.136(4) .
C23 C231 1.451(5) .
C231 H23A 0.9800 .
C231 H23B 0.9800 .
C231 H23C 0.9800 .
Cl1 O3 1.417(3) .
Cl1 O2 1.420(3) .
Cl1 O4 1.428(3) .
Cl1 O1 1.429(3) .
C99 N99 1.161(6) .
C99 C98 1.448(6) .
C98 H98A 0.9800 .
C98 H98B 0.9800 .
C98 H98C 0.9800 .
N88 C89 1.142(6) .
C89 C88 1.449(7) .
C88 H88A 0.9800 .
C88 H88B 0.9800 .
C88 H88C 0.9800 .

loop_
_geom_torsion_atom_site_label_1
_geom_torsion_atom_site_label_2
_geom_torsion_atom_site_label_3
_geom_torsion_atom_site_label_4
_geom_torsion
_geom_torsion_site_symmetry_4
C5 N1 N2 N3 0.8(3) .
C1 N1 N2 N3 178.1(2) .
N1 N2 N3 C4 -0.7(3) .
N1 N2 N3 Fe1 -175.03(17) .
N2 N1 C1 C2 105.1(3) .
C5 N1 C1 C2 -78.1(4) .
N1 C1 C2 C2 -63.1(4) 2_646
N2 N3 C4 C5 0.4(3) .
Fe1 N3 C4 C5 174.25(19) .
N2 N1 C5 C4 -0.5(3) .
C1 N1 C5 C4 -177.5(3) .
N2 N1 C5 C6 176.2(3) .
C1 N1 C5 C6 -0.7(5) .
N3 C4 C5 N1 0.1(3) .
N3 C4 C5 C6 -176.3(3) .
N1 C5 C6 C7 169.6(3) .
C4 C5 C6 C7 -14.7(5) .
C15 N11 N12 N13 -0.1(3) .
C11 N11 N12 N13 178.0(2) .
N11 N12 N13 C14 0.1(3) .
N11 N12 N13 Fe1 -179.19(16) .
N12 N11 C11 C12 -105.5(3) .
C15 N11 C11 C12 72.2(4) .
N11 C11 C12 C12 61.3(4) 2_565
N12 N13 C14 C15 -0.2(3) .
Fe1 N13 C14 C15 179.08(19) .
N12 N11 C15 C14 0.0(3) .
C11 N11 C15 C14 -177.9(3) .
N12 N11 C15 C16 -179.5(3) .
C11 N11 C15 C16 2.7(4) .
N13 C14 C15 N11 0.1(3) .
N13 C14 C15 C16 179.5(3) .
N11 C15 C16 C17 146.9(3) .
C14 C15 C16 C17 -32.4(5) .
